data_7102551
loop_
_publ_author_name
'Yamaguchi, Motowo'
'Kumano, Takashi'
'Masui, Dai'
'Yamagishi, Takamichi'

_publ_section_title
;
 Photoassisted oxygenation of alkane catalyzed by ruthenium complexes
 using 2,6-dichloropyridine N-oxide under visible light irradiation.
;
_journal_issue 7
_journal_name_full 'Chemical communications (Cambridge, England)'
_journal_page_first 798
_journal_page_last 799
_journal_paper_doi 10.1039/b316970g
_journal_year 2004
_chemical_formula_sum 'C26 H30.4 Cl F6 N4 O7.2 P Ru S'
_chemical_formula_weight 827.69
_chemical_name_systematic
;
?
;
_space_group_IT_number 2
_symmetry_space_group_name_Hall '-P 1'
_symmetry_space_group_name_H-M 'P -1'
_atom_sites_solution_hydrogens geom
_atom_sites_solution_primary direct
_atom_sites_solution_secondary difmap
_audit_creation_method SHELXL-97
_cell_angle_alpha 104.455(3)
_cell_angle_beta 106.799(3)
_cell_angle_gamma 97.201(2)
_cell_formula_units_Z 2
_cell_length_a 11.5045(9)
_cell_length_b 14.2950(11)
_cell_length_c 11.4761(8)
_cell_measurement_temperature 293(2)
_cell_volume 1709.4(2)
_computing_structure_refinement 'SHELXL-97 (Sheldrick, 1997)'
_diffrn_ambient_temperature 293(2)
_diffrn_measured_fraction_theta_full 0.979
_diffrn_measured_fraction_theta_max 0.979
_diffrn_radiation_monochromator graphite
_diffrn_radiation_source 'fine-focus sealed tube'
_diffrn_radiation_type MoK\a
_diffrn_radiation_wavelength 0.71069
_diffrn_reflns_av_R_equivalents 0.0000
_diffrn_reflns_av_sigmaI/netI 0.0137
_diffrn_reflns_limit_h_max 14
_diffrn_reflns_limit_h_min 0
_diffrn_reflns_limit_k_max 18
_diffrn_reflns_limit_k_min -18
_diffrn_reflns_limit_l_max 13
_diffrn_reflns_limit_l_min -14
_diffrn_reflns_number 7673
_diffrn_reflns_theta_full 27.48
_diffrn_reflns_theta_max 27.48
_diffrn_reflns_theta_min 1.51
_exptl_absorpt_coefficient_mu 0.725
_exptl_absorpt_correction_T_max 0.7602
_exptl_absorpt_correction_T_min 0.6307
_exptl_crystal_density_diffrn 1.608
_exptl_crystal_density_method 'not measured'
_exptl_crystal_F_000 836
_exptl_crystal_size_max 0.70
_exptl_crystal_size_mid 0.70
_exptl_crystal_size_min 0.40
_refine_diff_density_max 0.641
_refine_diff_density_min -0.503
_refine_diff_density_rms 0.144
_refine_ls_extinction_coef 0.0481(17)
_refine_ls_extinction_expression Fc^*^=kFc[1+0.001xFc^2^\l^3^/sin(2\q)]^-1/4^
_refine_ls_extinction_method SHELXL
_refine_ls_goodness_of_fit_ref 1.177
_refine_ls_hydrogen_treatment mixed
_refine_ls_matrix_type full
_refine_ls_number_parameters 506
_refine_ls_number_reflns 7673
_refine_ls_number_restraints 3
_refine_ls_restrained_S_all 1.177
_refine_ls_R_factor_all 0.0372
_refine_ls_R_factor_gt 0.0334
_refine_ls_shift/su_max 0.002
_refine_ls_shift/su_mean 0.000
_refine_ls_structure_factor_coef Fsqd
_refine_ls_weighting_details 'calc w=1/[\s^2^(Fo^2^)+(0.0614P)^2^+0.5193P] where P=(Fo^2^+2Fc^2^)/3'
_refine_ls_weighting_scheme calc
_refine_ls_wR_factor_gt 0.0915
_refine_ls_wR_factor_ref 0.0978
_reflns_number_gt 7097
_reflns_number_total 7673
_reflns_threshold_expression >2sigma(I)
_cod_data_source_file b316970g.txt
_cod_data_source_block izawa-h2
_cod_original_formula_sum 'C26 H30.40 Cl F6 N4 O7.20 P Ru S'
_cod_database_code 7102551

loop_
_symmetry_equiv_pos_as_xyz
'x, y, z'
'-x, -y, -z'

loop_
_atom_site_label
_atom_site_type_symbol
_atom_site_fract_x
_atom_site_fract_y
_atom_site_fract_z
_atom_site_U_iso_or_equiv
_atom_site_adp_type
_atom_site_occupancy
_atom_site_symmetry_multiplicity
_atom_site_calc_flag
_atom_site_refinement_flags
_atom_site_disorder_assembly
_atom_site_disorder_group
Ru1 Ru 0.780351(13) 0.232120(11) 0.129981(14) 0.02876(8) Uani 1 1 d . . .
Cl1 Cl 0.75948(5) 0.35637(4) 0.01931(5) 0.04136(13) Uani 1 1 d . . .
S1 S 0.64639(5) 0.12103(4) -0.05101(5) 0.03406(12) Uani 1 1 d . . .
O1 O 1.3034(3) 0.2355(3) -0.0049(4) 0.1082(12) Uani 1 1 d . . .
O2 O 1.1602(2) 0.3195(2) -0.0580(3) 0.0842(8) Uani 1 1 d . . .
O3 O 1.2401(2) 0.62148(15) 0.4856(2) 0.0635(5) Uani 1 1 d . . .
O4 O 1.0987(2) 0.59255(17) 0.2940(2) 0.0676(6) Uani 1 1 d . . .
O5 O 0.3512(3) 0.4319(3) 0.3290(5) 0.1224(14) Uani 1 1 d . . .
O6 O 0.4999(3) 0.5024(2) 0.2704(3) 0.0821(8) Uani 1 1 d . . .
O7 O 0.62472(18) 0.01385(12) -0.06056(18) 0.0486(4) Uani 1 1 d . . .
N1 N 0.80591(18) 0.14010(13) 0.24552(18) 0.0365(4) Uani 1 1 d . . .
N2 N 0.93093(17) 0.18532(14) 0.09075(17) 0.0366(4) Uani 1 1 d . . .
N3 N 0.91949(16) 0.33104(13) 0.29222(17) 0.0338(4) Uani 1 1 d . . .
N4 N 0.64136(17) 0.25598(14) 0.20903(17) 0.0347(4) Uani 1 1 d . . .
C1 C 0.8674(2) 0.06371(17) 0.1884(2) 0.0432(5) Uani 1 1 d . . .
H1A H 0.8058 0.0123 0.1176 0.073(2) Uiso 1 1 calc R . .
H1B H 0.9078 0.0336 0.2517 0.073(2) Uiso 1 1 calc R . .
C2 C 0.9621(2) 0.11185(17) 0.1422(2) 0.0401(5) Uani 1 1 d . . .
C3 C 1.0743(2) 0.0839(2) 0.1483(2) 0.0489(6) Uani 1 1 d . . .
H3 H 1.0956 0.0346 0.1849 0.073(2) Uiso 1 1 calc R . .
C4 C 1.1546(2) 0.1294(2) 0.0998(3) 0.0511(6) Uani 1 1 d . . .
H4 H 1.2301 0.1111 0.1036 0.073(2) Uiso 1 1 calc R . .
C5 C 1.1210(2) 0.2031(2) 0.0453(2) 0.0462(5) Uani 1 1 d . . .
C6 C 1.0086(2) 0.23004(18) 0.0440(2) 0.0398(5) Uani 1 1 d . . .
H6 H 0.9868 0.2804 0.0098 0.073(2) Uiso 1 1 calc R . .
C7 C 1.2053(3) 0.2533(3) -0.0079(3) 0.0583(7) Uani 1 1 d . . .
C8 C 1.2357(5) 0.3709(4) -0.1136(6) 0.1060(17) Uani 1 1 d . . .
H8A H 1.1935 0.4171 -0.1471 0.073(2) Uiso 1 1 calc R . .
H8B H 1.2499 0.3239 -0.1812 0.073(2) Uiso 1 1 calc R . .
H8C H 1.3139 0.4056 -0.0493 0.073(2) Uiso 1 1 calc R . .
C9 C 0.8850(2) 0.19793(18) 0.3795(2) 0.0420(5) Uani 1 1 d . . .
H9A H 0.9372 0.1572 0.4161 0.073(2) Uiso 1 1 calc R . .
H9B H 0.8318 0.2143 0.4301 0.073(2) Uiso 1 1 calc R . .
C10 C 0.9657(2) 0.29129(17) 0.3863(2) 0.0375(4) Uani 1 1 d . . .
C11 C 1.0767(2) 0.3374(2) 0.4849(2) 0.0474(5) Uani 1 1 d . . .
H11 H 1.1083 0.3077 0.5474 0.073(2) Uiso 1 1 calc R . .
C12 C 1.1397(2) 0.4279(2) 0.4892(2) 0.0482(6) Uani 1 1 d . . .
H12 H 1.2140 0.4601 0.5547 0.073(2) Uiso 1 1 calc R . .
C13 C 1.0903(2) 0.46994(18) 0.3939(2) 0.0395(5) Uani 1 1 d . . .
C14 C 0.9810(2) 0.41861(16) 0.2960(2) 0.0366(4) Uani 1 1 d . . .
H14 H 0.9493 0.4457 0.2309 0.073(2) Uiso 1 1 calc R . .
C15 C 1.1532(2) 0.56886(19) 0.3982(2) 0.0443(5) Uani 1 1 d . . .
C16 C 1.1509(4) 0.6866(3) 0.2855(3) 0.0717(9) Uani 1 1 d . . .
H16A H 1.1461 0.6802 0.1988 0.073(2) Uiso 1 1 calc R . .
H16B H 1.2363 0.7075 0.3398 0.073(2) Uiso 1 1 calc R . .
H16C H 1.1052 0.7347 0.3121 0.073(2) Uiso 1 1 calc R . .
C17 C 0.6783(2) 0.09975(17) 0.2429(2) 0.0423(5) Uani 1 1 d . . .
H17A H 0.6838 0.0698 0.3109 0.073(2) Uiso 1 1 calc R . .
H17B H 0.6332 0.0496 0.1620 0.073(2) Uiso 1 1 calc R . .
C18 C 0.6118(2) 0.18363(17) 0.2602(2) 0.0395(5) Uani 1 1 d . . .
C19 C 0.5238(2) 0.1871(2) 0.3207(3) 0.0506(6) Uani 1 1 d . . .
H19 H 0.5039 0.1367 0.3539 0.073(2) Uiso 1 1 calc R . .
C20 C 0.4661(3) 0.2662(2) 0.3312(3) 0.0551(7) Uani 1 1 d . . .
H20 H 0.4055 0.2691 0.3702 0.073(2) Uiso 1 1 calc R . .
C21 C 0.4992(2) 0.3409(2) 0.2832(3) 0.0479(6) Uani 1 1 d . . .
C22 C 0.5874(2) 0.33348(18) 0.2217(2) 0.0391(4) Uani 1 1 d . . .
H22 H 0.6090 0.3837 0.1887 0.073(2) Uiso 1 1 calc R . .
C23 C 0.4401(3) 0.4285(3) 0.2968(4) 0.0666(8) Uani 1 1 d . . .
C24 C 0.4509(6) 0.5911(4) 0.2822(6) 0.1134(19) Uani 1 1 d . . .
H24A H 0.5033 0.6402 0.2655 0.073(2) Uiso 1 1 calc R . .
H24B H 0.4485 0.6156 0.3671 0.073(2) Uiso 1 1 calc R . .
H24C H 0.3685 0.5764 0.2219 0.073(2) Uiso 1 1 calc R . .
C25 C 0.4988(2) 0.1527(2) -0.0902(3) 0.0516(6) Uani 1 1 d . . .
H25A H 0.4578 0.1391 -0.0324 0.073(2) Uiso 1 1 calc R . .
H25B H 0.4495 0.1143 -0.1760 0.073(2) Uiso 1 1 calc R . .
H25C H 0.5092 0.2217 -0.0834 0.073(2) Uiso 1 1 calc R . .
C26 C 0.6867(3) 0.1281(2) -0.1879(2) 0.0557(7) Uani 1 1 d . . .
H26A H 0.7644 0.1084 -0.1820 0.073(2) Uiso 1 1 calc R . .
H26B H 0.6943 0.1948 -0.1917 0.073(2) Uiso 1 1 calc R . .
H26C H 0.6231 0.0850 -0.2635 0.073(2) Uiso 1 1 calc R . .
F1A F 0.3007(8) 0.0948(8) 0.4010(9) 0.123(4) Uani 0.626(14) 1 d P A 1
F2A F 0.1350(9) 0.1122(7) 0.4538(8) 0.107(3) Uani 0.626(14) 1 d P A 1
F3A F 0.2055(12) 0.0491(9) 0.6135(11) 0.137(5) Uani 0.626(14) 1 d P A 1
F4A F 0.3811(8) 0.0487(11) 0.5719(10) 0.151(5) Uani 0.626(14) 1 d P A 1
F5A F 0.1952(11) -0.0299(7) 0.4262(13) 0.171(5) Uani 0.626(14) 1 d P A 1
F6A F 0.3193(15) 0.1871(9) 0.5880(14) 0.203(6) Uani 0.626(14) 1 d P A 1
F1B F 0.2852(13) 0.0645(12) 0.3848(12) 0.108(5) Uani 0.374(14) 1 d P A 2
F2B F 0.1173(12) 0.071(2) 0.445(2) 0.193(12) Uani 0.374(14) 1 d P A 2
F3B F 0.238(2) 0.102(3) 0.6409(16) 0.200(12) Uani 0.374(14) 1 d P A 2
F4B F 0.3908(14) 0.111(2) 0.5877(14) 0.191(10) Uani 0.374(14) 1 d P A 2
F5B F 0.251(3) -0.0250(12) 0.4908(16) 0.252(16) Uani 0.374(14) 1 d P A 2
F6B F 0.261(3) 0.1911(16) 0.533(4) 0.30(2) Uani 0.374(14) 1 d P A 2
P1A P 0.2539(4) 0.0751(5) 0.5080(5) 0.0600(9) Uani 0.626(14) 1 d P A 1
P1B P 0.2583(10) 0.0926(11) 0.5176(10) 0.086(3) Uani 0.374(14) 1 d P A 2
O8 O 0.980(2) 0.8588(16) 0.301(2) 0.118(6) Uiso 0.20 1 d PD . .
HO8A H 0.99(5) 0.903(13) 0.37(3) 0.6(8) Uiso 0.20 1 d PD . .
HO8B H 1.016(9) 0.886(7) 0.259(9) 0.02(2) Uiso 0.20 1 d PD . .

loop_
_atom_site_aniso_label
_atom_site_aniso_U_11
_atom_site_aniso_U_22
_atom_site_aniso_U_33
_atom_site_aniso_U_23
_atom_site_aniso_U_13
_atom_site_aniso_U_12
Ru1 0.02565(11) 0.02900(11) 0.03089(11) 0.00897(7) 0.00805(7) 0.00659(6)
Cl1 0.0432(3) 0.0390(3) 0.0420(3) 0.0182(2) 0.0095(2) 0.0084(2)
S1 0.0306(2) 0.0326(2) 0.0346(3) 0.0071(2) 0.00776(19) 0.00491(19)
O1 0.0597(15) 0.177(3) 0.139(3) 0.082(3) 0.0639(18) 0.0616(19)
O2 0.0681(15) 0.0881(18) 0.133(2) 0.0535(18) 0.0634(16) 0.0314(13)
O3 0.0554(12) 0.0502(11) 0.0579(12) 0.0005(9) 0.0013(9) -0.0102(9)
O4 0.0707(14) 0.0630(13) 0.0521(11) 0.0225(10) 0.0055(10) -0.0207(11)
O5 0.106(2) 0.117(3) 0.200(4) 0.055(3) 0.110(3) 0.065(2)
O6 0.0957(19) 0.0828(17) 0.104(2) 0.0427(15) 0.0594(17) 0.0564(15)
O7 0.0532(10) 0.0325(8) 0.0507(10) 0.0090(7) 0.0087(8) 0.0044(7)
N1 0.0392(9) 0.0317(8) 0.0379(9) 0.0117(7) 0.0109(7) 0.0080(7)
N2 0.0324(9) 0.0396(9) 0.0348(9) 0.0081(7) 0.0076(7) 0.0127(7)
N3 0.0294(8) 0.0351(9) 0.0337(8) 0.0084(7) 0.0080(7) 0.0061(7)
N4 0.0309(8) 0.0370(9) 0.0345(9) 0.0090(7) 0.0106(7) 0.0054(7)
C1 0.0476(13) 0.0347(10) 0.0477(12) 0.0144(9) 0.0115(10) 0.0165(9)
C2 0.0407(11) 0.0395(11) 0.0351(10) 0.0070(9) 0.0060(9) 0.0155(9)
C3 0.0433(13) 0.0519(13) 0.0446(12) 0.0071(10) 0.0047(10) 0.0240(11)
C4 0.0348(11) 0.0612(15) 0.0465(13) 0.0015(11) 0.0050(10) 0.0234(11)
C5 0.0304(10) 0.0585(14) 0.0419(12) 0.0022(10) 0.0096(9) 0.0142(10)
C6 0.0313(10) 0.0480(12) 0.0383(11) 0.0093(9) 0.0107(8) 0.0125(9)
C7 0.0371(13) 0.0775(19) 0.0567(16) 0.0086(14) 0.0194(12) 0.0145(13)
C8 0.097(3) 0.101(3) 0.156(5) 0.057(3) 0.081(4) 0.022(3)
C9 0.0463(12) 0.0412(11) 0.0348(11) 0.0137(9) 0.0067(9) 0.0083(10)
C10 0.0384(11) 0.0385(10) 0.0329(10) 0.0080(8) 0.0095(8) 0.0097(9)
C11 0.0449(13) 0.0514(13) 0.0386(12) 0.0132(10) 0.0033(10) 0.0116(11)
C12 0.0363(11) 0.0529(14) 0.0418(12) 0.0061(10) 0.0021(9) 0.0043(10)
C13 0.0337(10) 0.0419(11) 0.0374(11) 0.0047(9) 0.0124(9) 0.0026(9)
C14 0.0346(10) 0.0375(10) 0.0347(10) 0.0074(8) 0.0113(8) 0.0048(8)
C15 0.0396(12) 0.0434(12) 0.0418(12) 0.0026(10) 0.0146(10) -0.0010(9)
C16 0.082(2) 0.0625(19) 0.0666(19) 0.0269(16) 0.0226(17) -0.0088(16)
C17 0.0459(12) 0.0353(11) 0.0457(12) 0.0157(9) 0.0154(10) 0.0013(9)
C18 0.0352(11) 0.0409(11) 0.0377(11) 0.0105(9) 0.0104(9) -0.0012(9)
C19 0.0451(13) 0.0548(14) 0.0498(14) 0.0138(11) 0.0199(11) -0.0034(11)
C20 0.0397(13) 0.0707(18) 0.0532(15) 0.0090(13) 0.0246(11) 0.0040(12)
C21 0.0343(11) 0.0599(15) 0.0460(13) 0.0063(11) 0.0153(10) 0.0128(10)
C22 0.0350(10) 0.0429(11) 0.0378(11) 0.0091(9) 0.0116(9) 0.0102(9)
C23 0.0560(17) 0.077(2) 0.076(2) 0.0180(17) 0.0325(16) 0.0337(16)
C24 0.142(5) 0.099(3) 0.152(5) 0.060(3) 0.084(4) 0.083(3)
C25 0.0316(11) 0.0514(14) 0.0587(15) 0.0104(12) 0.0007(10) 0.0097(10)
C26 0.0622(17) 0.0581(16) 0.0389(12) 0.0050(11) 0.0189(12) -0.0009(13)
F1A 0.089(4) 0.201(8) 0.107(6) 0.102(6) 0.040(4) -0.004(4)
F2A 0.111(6) 0.151(6) 0.106(4) 0.076(4) 0.047(4) 0.087(6)
F3A 0.162(8) 0.214(9) 0.157(10) 0.154(9) 0.115(8) 0.119(7)
F4A 0.101(5) 0.292(14) 0.142(7) 0.141(9) 0.063(5) 0.125(7)
F5A 0.185(9) 0.111(5) 0.183(9) -0.021(6) 0.090(8) -0.030(5)
F6A 0.183(12) 0.128(9) 0.200(10) -0.020(7) 0.010(9) -0.046(8)
F1B 0.101(8) 0.151(9) 0.060(5) 0.003(5) 0.015(4) 0.071(7)
F2B 0.041(4) 0.37(3) 0.204(15) 0.205(19) 0.004(6) 0.007(9)
F3B 0.148(14) 0.41(4) 0.064(5) 0.071(14) 0.043(7) 0.11(2)
F4B 0.109(9) 0.28(3) 0.100(8) 0.008(12) -0.048(7) 0.063(12)
F5B 0.49(4) 0.095(9) 0.113(10) 0.063(9) 0.018(17) 0.008(15)
F6B 0.24(3) 0.109(14) 0.54(6) 0.08(2) 0.11(3) 0.107(19)
P1A 0.0533(16) 0.091(2) 0.0586(18) 0.0517(18) 0.0228(15) 0.0287(14)
P1B 0.070(3) 0.108(6) 0.062(3) 0.027(3) -0.003(2) 0.014(3)

loop_
_atom_type_symbol
_atom_type_description
_atom_type_scat_dispersion_real
_atom_type_scat_dispersion_imag
_atom_type_scat_source
Ru Ru -1.2594 0.8363 'International Tables Vol C Tables 4.2.6.8 and 6.1.1.4'
Cl Cl 0.1484 0.1585 'International Tables Vol C Tables 4.2.6.8 and 6.1.1.4'
S S 0.1246 0.1234 'International Tables Vol C Tables 4.2.6.8 and 6.1.1.4'
O O 0.0106 0.0060 'International Tables Vol C Tables 4.2.6.8 and 6.1.1.4'
N N 0.0061 0.0033 'International Tables Vol C Tables 4.2.6.8 and 6.1.1.4'
C C 0.0033 0.0016 'International Tables Vol C Tables 4.2.6.8 and 6.1.1.4'
P P 0.1023 0.0942 'International Tables Vol C Tables 4.2.6.8 and 6.1.1.4'
F F 0.0171 0.0103 'International Tables Vol C Tables 4.2.6.8 and 6.1.1.4'
H H 0.0000 0.0000 'International Tables Vol C Tables 4.2.6.8 and 6.1.1.4'

loop_
_geom_angle_atom_site_label_1
_geom_angle_atom_site_label_2
_geom_angle_atom_site_label_3
_geom_angle
N2 Ru1 N4 162.77(8)
N2 Ru1 N1 82.61(8)
N4 Ru1 N1 80.29(8)
N2 Ru1 N3 82.55(7)
N4 Ru1 N3 92.77(7)
N1 Ru1 N3 81.28(7)
N2 Ru1 S1 91.76(5)
N4 Ru1 S1 92.85(5)
N1 Ru1 S1 98.62(5)
N3 Ru1 S1 174.27(5)
N2 Ru1 Cl1 99.75(6)
N4 Ru1 Cl1 97.00(5)
N1 Ru1 Cl1 172.93(5)
N3 Ru1 Cl1 92.38(5)
S1 Ru1 Cl1 88.01(2)
O7 S1 C25 107.11(12)
O7 S1 C26 105.31(13)
C25 S1 C26 100.25(15)
O7 S1 Ru1 119.57(8)
C25 S1 Ru1 110.75(9)
C26 S1 Ru1 111.97(9)
C7 O2 C8 116.9(3)
C15 O4 C16 117.3(2)
C23 O6 C24 116.6(3)
C1 N1 C17 114.13(18)
C1 N1 C9 111.04(18)
C17 N1 C9 109.65(19)
C1 N1 Ru1 106.16(14)
C17 N1 Ru1 105.13(14)
C9 N1 Ru1 110.50(14)
C6 N2 C2 119.82(19)
C6 N2 Ru1 127.06(15)
C2 N2 Ru1 111.88(15)
C14 N3 C10 119.04(19)
C14 N3 Ru1 124.74(15)
C10 N3 Ru1 114.46(15)
C22 N4 C18 119.2(2)
C22 N4 Ru1 128.31(16)
C18 N4 Ru1 112.30(15)
N1 C1 C2 109.16(18)
N2 C2 C3 120.5(2)
N2 C2 C1 116.09(19)
C3 C2 C1 123.4(2)
C4 C3 C2 119.9(2)
C3 C4 C5 119.2(2)
C6 C5 C4 118.8(3)
C6 C5 C7 120.8(3)
C4 C5 C7 120.4(2)
N2 C6 C5 121.8(2)
O1 C7 O2 123.3(3)
O1 C7 C5 123.3(3)
O2 C7 C5 113.4(2)
N1 C9 C10 112.52(18)
N3 C10 C11 121.7(2)
N3 C10 C9 114.94(19)
C11 C10 C9 123.3(2)
C12 C11 C10 119.2(2)
C11 C12 C13 119.0(2)
C14 C13 C12 118.9(2)
C14 C13 C15 120.7(2)
C12 C13 C15 120.4(2)
N3 C14 C13 122.1(2)
O3 C15 O4 124.1(3)
O3 C15 C13 124.4(3)
O4 C15 C13 111.5(2)
N1 C17 C18 108.28(17)
N4 C18 C19 121.4(2)
N4 C18 C17 115.6(2)
C19 C18 C17 122.9(2)
C20 C19 C18 119.3(2)
C19 C20 C21 119.1(2)
C20 C21 C22 119.4(2)
C20 C21 C23 119.9(2)
C22 C21 C23 120.7(3)
N4 C22 C21 121.4(2)
O5 C23 O6 124.1(3)
O5 C23 C21 123.7(4)
O6 C23 C21 112.2(3)
F5A P1A F2A 92.5(7)
F5A P1A F1A 89.9(6)
F2A P1A F1A 89.8(5)
F5A P1A F3A 87.2(6)
F2A P1A F3A 91.3(5)
F1A P1A F3A 177.0(8)
F5A P1A F4A 93.4(8)
F2A P1A F4A 174.1(8)
F1A P1A F4A 90.2(5)
F3A P1A F4A 89.0(5)
F5A P1A F6A 176.5(9)
F2A P1A F6A 87.8(7)
F1A P1A F6A 86.7(8)
F3A P1A F6A 96.2(9)
F4A P1A F6A 86.4(8)
F6B P1B F4B 92.7(16)
F6B P1B F3B 91(2)
F4B P1B F3B 86.9(13)
F6B P1B F2B 88.7(16)
F4B P1B F2B 178.2(15)
F3B P1B F2B 92.0(13)
F6B P1B F1B 98(2)
F4B P1B F1B 90.4(11)
F3B P1B F1B 170.2(16)
F2B P1B F1B 90.5(12)
F6B P1B F5B 177(2)
F4B P1B F5B 89.1(14)
F3B P1B F5B 91.6(15)
F2B P1B F5B 89.5(16)
F1B P1B F5B 78.8(12)

loop_
_geom_bond_atom_site_label_1
_geom_bond_atom_site_label_2
_geom_bond_distance
Ru1 N2 2.0597(18)
Ru1 N4 2.0777(18)
Ru1 N1 2.0778(18)
Ru1 N3 2.1033(18)
Ru1 S1 2.2585(5)
Ru1 Cl1 2.4254(6)
S1 O7 1.4920(17)
S1 C25 1.773(2)
S1 C26 1.784(3)
O1 C7 1.181(4)
O2 C7 1.311(4)
O2 C8 1.448(5)
O3 C15 1.194(3)
O4 C15 1.326(3)
O4 C16 1.440(4)
O5 C23 1.187(4)
O6 C23 1.335(5)
O6 C24 1.441(4)
N1 C1 1.493(3)
N1 C17 1.497(3)
N1 C9 1.498(3)
N2 C6 1.342(3)
N2 C2 1.365(3)
N3 C14 1.342(3)
N3 C10 1.350(3)
N4 C22 1.334(3)
N4 C18 1.364(3)
C1 C2 1.506(4)
C2 C3 1.386(3)
C3 C4 1.383(4)
C4 C5 1.393(4)
C5 C6 1.392(3)
C5 C7 1.489(4)
C9 C10 1.498(3)
C10 C11 1.388(3)
C11 C12 1.384(4)
C12 C13 1.390(4)
C13 C14 1.387(3)
C13 C15 1.488(3)
C17 C18 1.504(3)
C18 C19 1.382(3)
C19 C20 1.379(4)
C20 C21 1.380(4)
C21 C22 1.393(3)
C21 C23 1.494(4)
F1A P1A 1.548(6)
F2A P1A 1.547(8)
F3A P1A 1.573(8)
F4A P1A 1.574(8)
F5A P1A 1.506(11)
F6A P1A 1.592(12)
F1B P1B 1.605(15)
F2B P1B 1.544(16)
F3B P1B 1.476(19)
F4B P1B 1.458(17)
F5B P1B 1.62(2)
F6B P1B 1.37(2)
